data_1528667
loop_
_publ_author_name
'Battle, P.D.'
'Grey, C.P.'
'Rodgers, J.A.'
'Sloan, J.'

_publ_section_title
;
 Structural chemistry of Ln2 Ba Li Ru O7 (Ln = La, Pr)
;
_journal_name_full 'Solid State Sciences'
_journal_page_first 280
_journal_page_last 288
_journal_volume 8
_journal_year 2006
_chemical_formula_sum 'Ba La2 Li O7 Ru'
_chemical_name_systematic 'La2 Ba Li Ru O7'
_space_group_IT_number 2
_symmetry_space_group_name_Hall '-P 1'
_symmetry_space_group_name_H-M 'P -1'
_cell_angle_alpha 90
_cell_angle_beta 89.984
_cell_angle_gamma 90
_cell_formula_units_Z 4
_cell_length_a 5.5957
_cell_length_b 5.5894
_cell_length_c 20.8326
_cell_volume 651.573
_citation_journal_id_ASTM SSSCFJ
_cod_data_source_file Battle_SSSCFJ_2006_890.cif
_cod_data_source_block Ba1La2Li1O7Ru1
_cod_original_cell_volume 651.5729
_cod_original_sg_symbol_Hall '-P 1 '
_cod_original_sg_symbol_H-M 'P -1 '
_cod_original_formula_sum 'Ba1 La2 Li1 O7 Ru1'
_cod_database_code 1528667

loop_
_symmetry_equiv_pos_as_xyz
x,y,z
-x,-y,-z

loop_
_atom_site_label
_atom_site_type_symbol
_atom_site_fract_x
_atom_site_fract_y
_atom_site_fract_z
_atom_site_occupancy
_atom_site_U_iso_or_equiv
O4 O-2 0.717 0.251 0.2038 1 0.0
O6 O-2 0.295 0.716 0.2058 1 0.0
O7 O-2 0.506 0.003 0.0996 1 0.0
O3 O-2 -0.003 0.5 0.1078 1 0.0
Ba2 Ba+2 0.733 0.761 0.181 0.07 0.0
La1 La+3 0.743 0.75 0.0006 0.07 0.0
Li1 Li+1 0.22 0.74 0.077 0.809 0.0
La2 La+3 0.733 0.761 0.181 0.93 0.0
Ru1 Ru+5 0.22 0.74 0.077 0.191 0.0
Li2 Li+1 0.747 0.258 0.0989 0.19 0.0
Ru2 Ru+5 0.747 0.258 0.0989 0.81 0.0
Ba1 Ba+2 0.743 0.75 0.0006 0.93 0.0
La3 La+3 0.252 0.251 0.181 1 0.0
O1 O-2 0.233 0.747 -0.009 1 0.0
O2 O-2 0.503 0.499 0.1023 1 0.0
O5 O-2 -0.005 0.009 0.1108 1 0.0
